data_4331241
loop_
_publ_author_name
'Deepak Dange'
'Jiaye Li'
'Christian Schenk'
'Hansgeorg Schn\"ockel'
'Cameron Jones'

_publ_section_title
;
 Monomeric Group 13 Metal(I) Amides: Enforcing One-Coordination Through
 Extreme Ligand Steric Bulk
;
_journal_name_full 'Inorganic Chemistry'
_journal_page_first 13050
_journal_page_last 13059
_journal_paper_doi 10.1021/ic3022613
_journal_volume 51
_journal_year 2012
_chemical_formula_sum 'C43 H44 K N Si'
_chemical_formula_weight 641.98
_chemical_name_systematic
; 
 ? 
;
_space_group_IT_number 2
_symmetry_cell_setting triclinic
_symmetry_space_group_name_Hall '-P 1'
_symmetry_space_group_name_H-M 'P -1'
_atom_sites_solution_hydrogens geom
_atom_sites_solution_primary direct
_atom_sites_solution_secondary difmap
_audit_creation_method SHELXL-97
_cell_angle_alpha 102.997(3)
_cell_angle_beta 92.524(3)
_cell_angle_gamma 110.950(3)
_cell_formula_units_Z 2
_cell_length_a 10.1389(3)
_cell_length_b 10.2967(4)
_cell_length_c 19.1038(7)
_cell_measurement_temperature 123(2)
_cell_volume 1797.77(12)
_computing_structure_refinement 'SHELXL-97 (Sheldrick, 1997)'
_computing_structure_solution 'SHELXS-97 (Sheldrick, 1990)'
_diffrn_ambient_temperature 123(2)
_diffrn_measured_fraction_theta_full 1.000
_diffrn_measured_fraction_theta_max 1.000
_diffrn_measurement_device_type 'Oxford Gemini Ultra'
_diffrn_radiation_monochromator graphite
_diffrn_radiation_source 'Enhance (Mo) x-ray Source'
_diffrn_radiation_type MoK\a
_diffrn_radiation_wavelength 0.71073
_diffrn_reflns_av_R_equivalents 0.0341
_diffrn_reflns_av_sigmaI/netI 0.0414
_diffrn_reflns_limit_h_max 12
_diffrn_reflns_limit_h_min -12
_diffrn_reflns_limit_k_max 13
_diffrn_reflns_limit_k_min -13
_diffrn_reflns_limit_l_max 24
_diffrn_reflns_limit_l_min -24
_diffrn_reflns_number 27427
_diffrn_reflns_theta_full 27.00
_diffrn_reflns_theta_max 27.00
_diffrn_reflns_theta_min 2.17
_exptl_absorpt_coefficient_mu 0.212
_exptl_absorpt_correction_T_max 0.956
_exptl_absorpt_correction_T_min 0.942
_exptl_absorpt_correction_type multi-scan
_exptl_absorpt_process_details 'SCALE3 ABSPACK'
_exptl_crystal_colour colorless
_exptl_crystal_density_diffrn 1.186
_exptl_crystal_description block
_exptl_crystal_F_000 684
_exptl_crystal_size_max 0.28
_exptl_crystal_size_mid 0.25
_exptl_crystal_size_min 0.21
_refine_diff_density_max 0.271
_refine_diff_density_min -0.290
_refine_diff_density_rms 0.046
_refine_ls_extinction_method none
_refine_ls_goodness_of_fit_ref 1.010
_refine_ls_hydrogen_treatment constr
_refine_ls_matrix_type full
_refine_ls_number_parameters 420
_refine_ls_number_reflns 7837
_refine_ls_number_restraints 0
_refine_ls_restrained_S_all 1.010
_refine_ls_R_factor_all 0.0648
_refine_ls_R_factor_gt 0.0394
_refine_ls_shift/su_max 0.000
_refine_ls_shift/su_mean 0.000
_refine_ls_structure_factor_coef Fsqd
_refine_ls_weighting_details 'calc w=1/[\s^2^(Fo^2^)+(0.0393P)^2^+0.8262P] where P=(Fo^2^+2Fc^2^)/3'
_refine_ls_weighting_scheme calc
_refine_ls_wR_factor_gt 0.0874
_refine_ls_wR_factor_ref 0.1003
_reflns_number_gt 5808
_reflns_number_total 7837
_reflns_threshold_expression >2sigma(I)
_cod_data_source_file ic3022613_si_002_10.cif
_cod_data_source_block L'K(toluene)
_cod_original_cell_volume 1797.77(11)
_cod_database_code 4331241

loop_
_symmetry_equiv_pos_as_xyz
'x, y, z'
'-x, -y, -z'

loop_
_atom_site_label
_atom_site_type_symbol
_atom_site_fract_x
_atom_site_fract_y
_atom_site_fract_z
_atom_site_U_iso_or_equiv
_atom_site_adp_type
_atom_site_occupancy
_atom_site_symmetry_multiplicity
_atom_site_calc_flag
_atom_site_refinement_flags
K1 K 0.65996(4) 0.65257(4) 0.26452(2) 0.02880(11) Uani 1 1 d .
Si1 Si 0.28262(5) 0.40952(5) 0.23714(3) 0.02172(11) Uani 1 1 d .
N1 N 0.38457(14) 0.58466(14) 0.26082(7) 0.0187(3) Uani 1 1 d .
C1 C 0.34760(16) 0.70111(16) 0.28474(8) 0.0172(3) Uani 1 1 d .
C2 C 0.32634(16) 0.78354(16) 0.23739(8) 0.0174(3) Uani 1 1 d .
C3 C 0.28357(17) 0.89768(17) 0.26250(8) 0.0189(3) Uani 1 1 d .
H3 H 0.2669 0.9481 0.2293 0.023 Uiso 1 1 calc R
C4 C 0.26419(17) 0.94107(17) 0.33462(9) 0.0194(3) Uani 1 1 d .
C5 C 0.29732(16) 0.86992(17) 0.38257(9) 0.0188(3) Uani 1 1 d .
H5 H 0.2917 0.9018 0.4326 0.023 Uiso 1 1 calc R
C6 C 0.33828(16) 0.75383(16) 0.35950(8) 0.0167(3) Uani 1 1 d .
C7 C 0.2088(2) 1.05901(19) 0.35934(10) 0.0274(4) Uani 1 1 d .
H7A H 0.2043 1.0755 0.4116 0.041 Uiso 1 1 calc R
H7B H 0.1132 1.0306 0.3334 0.041 Uiso 1 1 calc R
H7C H 0.2728 1.1477 0.3491 0.041 Uiso 1 1 calc R
C8 C 0.35405(18) 0.74161(17) 0.15930(8) 0.0208(3) Uani 1 1 d .
H8 H 0.3141 0.6340 0.1437 0.025 Uiso 1 1 calc R
C9 C 0.27828(18) 0.79175(18) 0.10635(8) 0.0210(3) Uani 1 1 d .
C10 C 0.3344(2) 0.93032(19) 0.09705(9) 0.0281(4) Uani 1 1 d .
H10 H 0.4246 0.9956 0.1229 0.034 Uiso 1 1 calc R
C11 C 0.2607(2) 0.9746(2) 0.05060(10) 0.0340(4) Uani 1 1 d .
H11 H 0.3003 1.0700 0.0452 0.041 Uiso 1 1 calc R
C12 C 0.1302(2) 0.8813(2) 0.01216(10) 0.0336(4) Uani 1 1 d .
H12 H 0.0798 0.9120 -0.0195 0.040 Uiso 1 1 calc R
C13 C 0.07362(19) 0.7429(2) 0.02018(9) 0.0303(4) Uani 1 1 d .
H13 H -0.0161 0.6778 -0.0063 0.036 Uiso 1 1 calc R
C14 C 0.14737(18) 0.69826(19) 0.06678(9) 0.0243(4) Uani 1 1 d .
H14 H 0.1077 0.6025 0.0716 0.029 Uiso 1 1 calc R
C15 C 0.51293(19) 0.78991(19) 0.15250(9) 0.0243(4) Uani 1 1 d .
C16 C 0.6162(2) 0.9044(2) 0.20186(11) 0.0342(4) Uani 1 1 d .
H16 H 0.5891 0.9539 0.2434 0.041 Uiso 1 1 calc R
C17 C 0.7595(2) 0.9490(2) 0.19198(13) 0.0460(6) Uani 1 1 d .
H17 H 0.8287 1.0279 0.2268 0.055 Uiso 1 1 calc R
C18 C 0.8013(2) 0.8795(3) 0.13222(13) 0.0479(6) Uani 1 1 d .
H18 H 0.8989 0.9099 0.1254 0.057 Uiso 1 1 calc R
C19 C 0.7001(3) 0.7656(3) 0.08249(12) 0.0511(6) Uani 1 1 d .
H19 H 0.7281 0.7171 0.0409 0.061 Uiso 1 1 calc R
C20 C 0.5576(2) 0.7205(2) 0.09225(10) 0.0392(5) Uani 1 1 d .
H20 H 0.4892 0.6410 0.0574 0.047 Uiso 1 1 calc R
C21 C 0.38105(17) 0.68068(17) 0.41289(8) 0.0180(3) Uani 1 1 d .
H21 H 0.3341 0.5747 0.3906 0.022 Uiso 1 1 calc R
C22 C 0.32512(17) 0.70958(17) 0.48542(9) 0.0190(3) Uani 1 1 d .
C23 C 0.41376(18) 0.77981(18) 0.55094(9) 0.0224(4) Uani 1 1 d .
H23 H 0.5141 0.8104 0.5517 0.027 Uiso 1 1 calc R
C24 C 0.3580(2) 0.80611(19) 0.61548(9) 0.0272(4) Uani 1 1 d .
H24 H 0.4203 0.8532 0.6599 0.033 Uiso 1 1 calc R
C25 C 0.2126(2) 0.76426(19) 0.61540(10) 0.0283(4) Uani 1 1 d .
H25 H 0.1747 0.7845 0.6593 0.034 Uiso 1 1 calc R
C26 C 0.12210(19) 0.69230(19) 0.55045(10) 0.0279(4) Uani 1 1 d .
H26 H 0.0218 0.6620 0.5499 0.033 Uiso 1 1 calc R
C27 C 0.17804(18) 0.66471(19) 0.48650(9) 0.0246(4) Uani 1 1 d .
H27 H 0.1152 0.6143 0.4425 0.029 Uiso 1 1 calc R
C28 C 0.54112(17) 0.71510(18) 0.42138(8) 0.0195(3) Uani 1 1 d .
C29 C 0.59343(19) 0.61137(19) 0.43136(9) 0.0252(4) Uani 1 1 d .
H29 H 0.5283 0.5191 0.4326 0.030 Uiso 1 1 calc R
C30 C 0.7384(2) 0.6401(2) 0.43943(9) 0.0306(4) Uani 1 1 d .
H30 H 0.7716 0.5680 0.4464 0.037 Uiso 1 1 calc R
C31 C 0.8352(2) 0.7740(2) 0.43733(10) 0.0315(4) Uani 1 1 d .
H31 H 0.9345 0.7935 0.4422 0.038 Uiso 1 1 calc R
C32 C 0.78560(19) 0.8789(2) 0.42807(9) 0.0291(4) Uani 1 1 d .
H32 H 0.8513 0.9710 0.4269 0.035 Uiso 1 1 calc R
C33 C 0.63948(18) 0.84996(18) 0.42041(9) 0.0230(4) Uani 1 1 d .
H33 H 0.6067 0.9230 0.4145 0.028 Uiso 1 1 calc R
C34 C 0.14386(19) 0.3462(2) 0.29783(12) 0.0358(5) Uani 1 1 d .
H34A H 0.1909 0.3467 0.3439 0.054 Uiso 1 1 calc R
H34B H 0.0771 0.2483 0.2740 0.054 Uiso 1 1 calc R
H34C H 0.0917 0.4108 0.3071 0.054 Uiso 1 1 calc R
C35 C 0.40215(19) 0.30663(19) 0.23734(11) 0.0298(4) Uani 1 1 d .
H35A H 0.4724 0.3327 0.2042 0.045 Uiso 1 1 calc R
H35B H 0.3450 0.2032 0.2215 0.045 Uiso 1 1 calc R
H35C H 0.4516 0.3302 0.2865 0.045 Uiso 1 1 calc R
C36 C 0.1767(3) 0.3421(2) 0.14391(12) 0.0547(7) Uani 1 1 d .
H36A H 0.1084 0.3891 0.1421 0.082 Uiso 1 1 calc R
H36B H 0.1252 0.2377 0.1332 0.082 Uiso 1 1 calc R
H36C H 0.2415 0.3645 0.1079 0.082 Uiso 1 1 calc R
C37 C 0.75532(18) 0.3952(2) 0.15378(10) 0.0311(4) Uani 1 1 d .
C38 C 0.77140(19) 0.3774(2) 0.22335(10) 0.0290(4) Uani 1 1 d .
H38 H 0.7141 0.2897 0.2334 0.035 Uiso 1 1 calc R
C39 C 0.86951(18) 0.4855(2) 0.27802(10) 0.0289(4) Uani 1 1 d .
H39 H 0.8785 0.4715 0.3252 0.035 Uiso 1 1 calc R
C40 C 0.95489(18) 0.6142(2) 0.26463(10) 0.0293(4) Uani 1 1 d .
H40 H 1.0234 0.6878 0.3020 0.035 Uiso 1 1 calc R
C41 C 0.93849(19) 0.6335(2) 0.19575(10) 0.0315(4) Uani 1 1 d .
H41 H 0.9954 0.7215 0.1858 0.038 Uiso 1 1 calc R
C42 C 0.83987(19) 0.5255(2) 0.14142(10) 0.0334(4) Uani 1 1 d .
H42 H 0.8297 0.5406 0.0946 0.040 Uiso 1 1 calc R
C43 C 0.6492(2) 0.2771(3) 0.09399(11) 0.0490(6) Uani 1 1 d .
H43A H 0.6411 0.1833 0.1011 0.073 Uiso 1 1 calc R
H43B H 0.6816 0.2856 0.0470 0.073 Uiso 1 1 calc R
H43C H 0.5561 0.2855 0.0950 0.073 Uiso 1 1 calc R

loop_
_atom_site_aniso_label
_atom_site_aniso_U_11
_atom_site_aniso_U_22
_atom_site_aniso_U_33
_atom_site_aniso_U_23
_atom_site_aniso_U_13
_atom_site_aniso_U_12
K1 0.0230(2) 0.0362(2) 0.0296(2) 0.00631(18) 0.00481(16) 0.01512(17)
Si1 0.0232(2) 0.0168(2) 0.0238(2) 0.00367(19) -0.00173(19) 0.00737(19)
N1 0.0212(7) 0.0177(7) 0.0181(7) 0.0042(6) 0.0022(5) 0.0085(6)
C1 0.0142(7) 0.0160(8) 0.0191(8) 0.0040(7) 0.0002(6) 0.0036(6)
C2 0.0175(8) 0.0166(8) 0.0155(8) 0.0034(6) -0.0005(6) 0.0042(6)
C3 0.0213(8) 0.0179(8) 0.0179(8) 0.0071(7) 0.0010(6) 0.0066(7)
C4 0.0195(8) 0.0159(8) 0.0217(8) 0.0043(7) 0.0008(7) 0.0062(7)
C5 0.0202(8) 0.0187(8) 0.0155(8) 0.0035(7) 0.0013(6) 0.0056(7)
C6 0.0162(7) 0.0162(8) 0.0166(8) 0.0051(6) 0.0004(6) 0.0045(6)
C7 0.0377(10) 0.0270(9) 0.0242(9) 0.0075(8) 0.0045(8) 0.0192(8)
C8 0.0294(9) 0.0186(8) 0.0147(8) 0.0046(7) 0.0025(7) 0.0094(7)
C9 0.0280(9) 0.0226(8) 0.0145(8) 0.0044(7) 0.0048(7) 0.0117(7)
C10 0.0347(10) 0.0231(9) 0.0228(9) 0.0051(8) -0.0037(8) 0.0080(8)
C11 0.0464(12) 0.0277(10) 0.0304(10) 0.0122(8) -0.0001(9) 0.0144(9)
C12 0.0413(11) 0.0423(11) 0.0245(9) 0.0114(9) -0.0004(8) 0.0230(10)
C13 0.0263(9) 0.0409(11) 0.0223(9) 0.0066(8) -0.0001(7) 0.0123(8)
C14 0.0271(9) 0.0257(9) 0.0193(8) 0.0062(7) 0.0064(7) 0.0083(7)
C15 0.0323(9) 0.0280(9) 0.0222(9) 0.0139(8) 0.0090(7) 0.0178(8)
C16 0.0318(10) 0.0295(10) 0.0417(11) 0.0071(9) 0.0135(9) 0.0123(8)
C17 0.0307(11) 0.0383(12) 0.0662(15) 0.0116(11) 0.0138(10) 0.0100(9)
C18 0.0396(12) 0.0629(15) 0.0632(15) 0.0359(14) 0.0282(12) 0.0308(12)
C19 0.0572(15) 0.0831(18) 0.0387(12) 0.0232(13) 0.0260(11) 0.0497(14)
C20 0.0480(12) 0.0563(13) 0.0243(10) 0.0095(10) 0.0083(9) 0.0326(11)
C21 0.0214(8) 0.0165(8) 0.0159(8) 0.0044(6) 0.0007(6) 0.0071(7)
C22 0.0250(8) 0.0167(8) 0.0190(8) 0.0087(7) 0.0038(7) 0.0095(7)
C23 0.0253(9) 0.0229(9) 0.0204(8) 0.0075(7) 0.0034(7) 0.0094(7)
C24 0.0344(10) 0.0268(9) 0.0193(9) 0.0043(7) 0.0014(7) 0.0115(8)
C25 0.0376(10) 0.0296(10) 0.0239(9) 0.0115(8) 0.0135(8) 0.0160(8)
C26 0.0237(9) 0.0310(10) 0.0335(10) 0.0158(8) 0.0093(8) 0.0105(8)
C27 0.0244(9) 0.0263(9) 0.0224(9) 0.0100(7) 0.0015(7) 0.0070(7)
C28 0.0249(8) 0.0242(8) 0.0114(7) 0.0040(7) 0.0021(6) 0.0121(7)
C29 0.0340(10) 0.0280(9) 0.0187(8) 0.0077(7) 0.0041(7) 0.0164(8)
C30 0.0379(10) 0.0414(11) 0.0242(9) 0.0103(8) 0.0038(8) 0.0277(9)
C31 0.0264(9) 0.0481(12) 0.0236(9) 0.0046(9) 0.0008(7) 0.0212(9)
C32 0.0256(9) 0.0326(10) 0.0253(9) 0.0043(8) 0.0031(7) 0.0085(8)
C33 0.0248(9) 0.0242(9) 0.0210(8) 0.0041(7) 0.0022(7) 0.0115(7)
C34 0.0239(9) 0.0256(10) 0.0621(14) 0.0148(10) 0.0123(9) 0.0114(8)
C35 0.0323(10) 0.0213(9) 0.0401(11) 0.0082(8) 0.0140(8) 0.0141(8)
C36 0.0707(16) 0.0309(11) 0.0424(13) 0.0043(10) -0.0248(12) 0.0027(11)
C37 0.0210(9) 0.0409(11) 0.0290(10) 0.0059(9) 0.0093(8) 0.0102(8)
C38 0.0257(9) 0.0313(10) 0.0364(10) 0.0126(9) 0.0110(8) 0.0149(8)
C39 0.0258(9) 0.0393(11) 0.0300(10) 0.0141(9) 0.0052(8) 0.0190(8)
C40 0.0203(9) 0.0353(10) 0.0322(10) 0.0059(8) 0.0015(8) 0.0122(8)
C41 0.0232(9) 0.0375(11) 0.0374(11) 0.0159(9) 0.0106(8) 0.0112(8)
C42 0.0270(10) 0.0482(12) 0.0251(9) 0.0132(9) 0.0088(8) 0.0113(9)
C43 0.0364(12) 0.0586(14) 0.0321(11) 0.0008(11) 0.0111(9) 0.0006(11)

loop_
_atom_type_symbol
_atom_type_description
_atom_type_scat_dispersion_real
_atom_type_scat_dispersion_imag
_atom_type_scat_source
C C 0.0033 0.0016 'International Tables Vol C Tables 4.2.6.8 and 6.1.1.4'
H H 0.0000 0.0000 'International Tables Vol C Tables 4.2.6.8 and 6.1.1.4'
N N 0.0061 0.0033 'International Tables Vol C Tables 4.2.6.8 and 6.1.1.4'
Si Si 0.0817 0.0704 'International Tables Vol C Tables 4.2.6.8 and 6.1.1.4'
K K 0.2009 0.2494 'International Tables Vol C Tables 4.2.6.8 and 6.1.1.4'

loop_
_geom_angle_atom_site_label_1
_geom_angle_atom_site_label_2
_geom_angle_atom_site_label_3
_geom_angle
N1 K1 C40 159.19(5)
N1 K1 C39 134.42(5)
C40 K1 C39 25.15(5)
N1 K1 C41 153.06(5)
C40 K1 C41 25.10(5)
C39 K1 C41 43.58(5)
N1 K1 C16 78.51(4)
C40 K1 C16 120.15(5)
C39 K1 C16 144.24(5)
C41 K1 C16 101.07(5)
N1 K1 C33 77.91(4)
C40 K1 C33 111.33(5)
C39 K1 C33 112.91(5)
C41 K1 C33 129.01(5)
C16 K1 C33 83.66(5)
N1 K1 C28 63.19(4)
C40 K1 C28 117.76(5)
C39 K1 C28 108.01(4)
C41 K1 C28 141.74(5)
C16 K1 C28 99.38(5)
C33 K1 C28 24.55(4)
N1 K1 C32 102.24(4)
C40 K1 C32 87.55(5)
C39 K1 C32 93.85(5)
C41 K1 C32 104.71(5)
C16 K1 C32 90.74(5)
C33 K1 C32 24.44(4)
C28 K1 C32 43.01(4)
N1 K1 C42 129.04(5)
C40 K1 C42 43.14(5)
C39 K1 C42 49.48(5)
C41 K1 C42 24.14(5)
C16 K1 C42 101.75(5)
C33 K1 C42 153.00(5)
C28 K1 C42 157.46(5)
C32 K1 C42 128.58(5)
N1 K1 C38 116.51(4)
C40 K1 C38 43.22(5)
C39 K1 C38 24.17(5)
C41 K1 C38 49.54(5)
C16 K1 C38 142.64(5)
C33 K1 C38 131.44(5)
C28 K1 C38 117.97(4)
C32 K1 C38 116.46(5)
C42 K1 C38 41.52(5)
N1 K1 C29 75.27(4)
C40 K1 C29 98.76(5)
C39 K1 C29 84.74(5)
C41 K1 C29 123.86(5)
C16 K1 C29 123.26(5)
C33 K1 C29 42.16(4)
C28 K1 C29 24.11(4)
C32 K1 C29 48.71(4)
C42 K1 C29 133.66(5)
C38 K1 C29 94.07(4)
N1 K1 C15 64.66(4)
C40 K1 C15 128.69(5)
C39 K1 C15 144.65(5)
C41 K1 C15 104.43(5)
C16 K1 C15 23.97(5)
C33 K1 C15 99.36(4)
C28 K1 C15 107.34(4)
C32 K1 C15 112.18(5)
C42 K1 C15 95.18(5)
C38 K1 C15 129.08(5)
C29 K1 C15 130.34(4)
N1 Si1 C35 107.96(8)
N1 Si1 C36 114.89(8)
C35 Si1 C36 106.58(11)
N1 Si1 C34 116.06(8)
C35 Si1 C34 107.15(8)
C36 Si1 C34 103.59(11)
N1 Si1 K1 39.43(5)
C35 Si1 K1 69.24(6)
C36 Si1 K1 119.89(8)
C34 Si1 K1 135.83(7)
C1 N1 Si1 129.67(11)
C1 N1 K1 113.41(9)
Si1 N1 K1 116.68(7)
N1 C1 C6 121.97(14)
N1 C1 C2 121.98(14)
C6 C1 C2 115.90(14)
N1 C1 K1 44.91(7)
C6 C1 K1 111.05(10)
C2 C1 K1 109.98(10)
C3 C2 C1 120.71(14)
C3 C2 C8 122.05(14)
C1 C2 C8 117.24(14)
C2 C3 C4 122.51(15)
C5 C4 C3 117.14(15)
C5 C4 C7 121.50(15)
C3 C4 C7 121.35(14)
C6 C5 C4 122.07(15)
C5 C6 C1 121.20(14)
C5 C6 C21 121.76(14)
C1 C6 C21 116.99(14)
C2 C8 C9 113.73(14)
C2 C8 C15 112.52(13)
C9 C8 C15 110.44(13)
C14 C9 C10 118.07(15)
C14 C9 C8 119.74(14)
C10 C9 C8 122.18(15)
C11 C10 C9 120.92(17)
C12 C11 C10 120.47(17)
C11 C12 C13 119.35(17)
C12 C13 C14 120.27(17)
C9 C14 C13 120.91(16)
C16 C15 C20 117.38(18)
C16 C15 C8 123.15(16)
C20 C15 C8 119.41(16)
C16 C15 K1 72.72(10)
C20 C15 K1 91.89(11)
C8 C15 K1 107.44(9)
C15 C16 C17 121.34(19)
C15 C16 K1 83.31(11)
C17 C16 K1 87.50(13)
C18 C17 C16 120.4(2)
C18 C17 K1 93.12(14)
C16 C17 K1 68.87(12)
C19 C18 C17 119.1(2)
C18 C19 C20 120.7(2)
C19 C20 C15 121.1(2)
C28 C21 C22 112.91(13)
C28 C21 C6 111.52(12)
C22 C21 C6 112.93(13)
C23 C22 C27 117.87(15)
C23 C22 C21 123.10(14)
C27 C22 C21 119.03(14)
C22 C23 C24 121.05(16)
C25 C24 C23 120.38(16)
C24 C25 C26 119.39(16)
C27 C26 C25 120.01(16)
C26 C27 C22 121.28(16)
C33 C28 C29 117.95(16)
C33 C28 C21 121.78(15)
C29 C28 C21 120.26(15)
C33 C28 K1 76.66(9)
C29 C28 K1 81.17(10)
C21 C28 K1 112.59(9)
C30 C29 C28 121.37(17)
C30 C29 K1 81.01(10)
C28 C29 K1 74.72(9)
C29 C30 C31 120.18(17)
C29 C30 K1 75.55(10)
C31 C30 K1 77.21(10)
C32 C31 C30 119.40(17)
C32 C31 K1 74.62(10)
C30 C31 K1 79.44(10)
C31 C32 C33 120.32(17)
C31 C32 K1 81.71(11)
C33 C32 K1 75.41(10)
C28 C33 C32 120.77(17)
C28 C33 K1 78.80(9)
C32 C33 K1 80.16(10)
C42 C37 C38 117.77(17)
C42 C37 C43 121.17(18)
C38 C37 C43 121.06(17)
C42 C37 K1 74.38(11)
C38 C37 K1 74.46(11)
C43 C37 K1 121.12(13)
C39 C38 C37 120.98(17)
C39 C38 K1 71.83(10)
C37 C38 K1 82.01(11)
C38 C39 C40 120.64(17)
C38 C39 K1 84.00(11)
C40 C39 K1 75.13(10)
C41 C40 C39 118.77(17)
C41 C40 K1 80.02(11)
C39 C40 K1 79.72(10)
C42 C41 C40 120.37(17)
C42 C41 K1 83.64(11)
C40 C41 K1 74.88(10)
C41 C42 C37 121.45(17)
C41 C42 K1 72.22(11)
C37 C42 K1 82.15(11)

loop_
_geom_bond_atom_site_label_1
_geom_bond_atom_site_label_2
_geom_bond_distance
K1 N1 2.6180(14)
K1 C40 3.1530(18)
K1 C39 3.2099(18)
K1 C41 3.2167(18)
K1 C16 3.245(2)
K1 C33 3.2674(17)
K1 C28 3.2941(16)
K1 C32 3.3266(18)
K1 C42 3.357(2)
K1 C38 3.3599(19)
K1 C29 3.3743(17)
K1 C15 3.3749(17)
Si1 N1 1.6686(14)
Si1 C35 1.8736(18)
Si1 C36 1.884(2)
Si1 C34 1.8911(19)
N1 C1 1.370(2)
C1 C6 1.429(2)
C1 C2 1.430(2)
C2 C3 1.389(2)
C2 C8 1.525(2)
C3 C4 1.395(2)
C4 C5 1.393(2)
C4 C7 1.506(2)
C5 C6 1.389(2)
C6 C21 1.528(2)
C8 C9 1.526(2)
C8 C15 1.528(2)
C9 C14 1.389(2)
C9 C10 1.391(2)
C10 C11 1.387(2)
C11 C12 1.378(3)
C12 C13 1.381(3)
C13 C14 1.391(2)
C15 C16 1.381(3)
C15 C20 1.396(3)
C16 C17 1.395(3)
C17 C18 1.373(3)
C18 C19 1.373(3)
C19 C20 1.386(3)
C21 C28 1.525(2)
C21 C22 1.528(2)
C22 C23 1.388(2)
C22 C27 1.397(2)
C23 C24 1.391(2)
C24 C25 1.379(3)
C25 C26 1.390(3)
C26 C27 1.384(2)
C28 C33 1.395(2)
C28 C29 1.395(2)
C29 C30 1.386(3)
C30 C31 1.387(3)
C31 C32 1.385(3)
C32 C33 1.397(2)
C37 C42 1.389(3)
C37 C38 1.392(3)
C37 C43 1.507(3)
C38 C39 1.383(3)
C39 C40 1.387(3)
C40 C41 1.386(3)
C41 C42 1.381(3)
